data_2210287
loop_
_publ_author_name
'Bazgir, Ayoob'
'Amani, Vahid'
'Khavasi, Hamid Reza'

_publ_section_title
;
 1-[(2-Hydroxynaphthalen-1-yl)(phenyl)methyl]-3-methylurea
;
_journal_coeditor_code HK2101
_journal_issue 9
_journal_name_full 'Acta Crystallographica Section E'
_journal_page_first o3875
_journal_page_last o3876
_journal_paper_doi 10.1107/S1600536806031552
_journal_volume 62
_journal_year 2006
_chemical_formula_iupac 'C19 H18 N2 O2'
_chemical_formula_moiety 'C19 H18 N2 O2'
_chemical_formula_sum 'C19 H18 N2 O2'
_chemical_formula_weight 306.35
_chemical_name_systematic
;
1-[(2-Hydroxynaphthalen-1-yl)(phenyl)methyl]-3-methylurea
;
_space_group_IT_number 14
_symmetry_cell_setting monoclinic
_symmetry_space_group_name_Hall '-P 2yn'
_symmetry_space_group_name_H-M 'P 1 21/n 1'
_audit_creation_method 'WinGX routine CIF_UPDATE'
_cell_angle_alpha 90
_cell_angle_beta 107.191(16)
_cell_angle_gamma 90
_cell_formula_units_Z 4
_cell_length_a 9.463(2)
_cell_length_b 16.550(3)
_cell_length_c 10.607(2)
_cell_measurement_reflns_used 2550
_cell_measurement_temperature 294(2)
_cell_measurement_theta_max 26.74
_cell_measurement_theta_min 2.36
_cell_volume 1587.0(6)
_computing_cell_refinement X-AREA
_computing_data_collection 'X-AREA (Stoe & Cie, 2005)'
_computing_data_reduction 'X-RED32 (Stoe & Cie, 2005)'
_computing_molecular_graphics 'X-STEP32 (Stoe & Cie, 2000)'
_computing_publication_material SHELXL97
_computing_structure_refinement 'SHELXL97 (Sheldrick, 1997)'
_computing_structure_solution 'SHELXS97 (Sheldrick, 1997)'
_diffrn_measured_fraction_theta_full 0.996
_diffrn_measured_fraction_theta_max 0.996
_diffrn_measurement_device_type 'Stoe IPDS-II'
_diffrn_measurement_method '\w ? \f ?'
_diffrn_radiation_type MoK\a
_diffrn_radiation_wavelength 0.71073
_diffrn_reflns_av_R_equivalents 0.0279
_diffrn_reflns_limit_h_max 11
_diffrn_reflns_limit_h_min -11
_diffrn_reflns_limit_k_max 20
_diffrn_reflns_limit_k_min -20
_diffrn_reflns_limit_l_max 13
_diffrn_reflns_limit_l_min -12
_diffrn_reflns_number 12022
_diffrn_reflns_theta_full 26.74
_diffrn_reflns_theta_max 26.74
_diffrn_reflns_theta_min 2.36
_diffrn_standards_number 0
_exptl_absorpt_coefficient_mu 0.084
_exptl_absorpt_correction_T_max 0.983
_exptl_absorpt_correction_T_min 0.971
_exptl_absorpt_correction_type numerical
_exptl_absorpt_process_details '(shape of crystal determined optically; reference?'
_exptl_crystal_colour colorless
_exptl_crystal_density_diffrn 1.282
_exptl_crystal_density_method 'not measured'
_exptl_crystal_description block
_exptl_crystal_F_000 648
_exptl_crystal_size_max 0.35
_exptl_crystal_size_mid 0.3
_exptl_crystal_size_min 0.2
_refine_diff_density_max 0.178
_refine_diff_density_min -0.176
_refine_ls_extinction_method none
_refine_ls_goodness_of_fit_ref 1.085
_refine_ls_hydrogen_treatment refall
_refine_ls_matrix_type full
_refine_ls_number_parameters 280
_refine_ls_number_reflns 3365
_refine_ls_number_restraints 0
_refine_ls_restrained_S_all 1.085
_refine_ls_R_factor_gt 0.0455
_refine_ls_shift/su_max 0.003
_refine_ls_structure_factor_coef Fsqd
_refine_ls_weighting_details 'calc w=1/[\s^2^(Fo^2^)+(0.0483P)^2^+0.4305P] where P=(Fo^2^+2Fc^2^)/3'
_refine_ls_weighting_scheme calc
_refine_ls_wR_factor_ref 0.1123
_reflns_number_gt 2827
_reflns_number_total 3365
_reflns_threshold_expression I>2\s(I)
_cod_data_source_file hk2101.cif
_cod_data_source_block I
_cod_original_sg_symbol_H-M 'P 21/n'
_cod_database_code 2210287
_cod_database_fobs_code 2210287

loop_
_symmetry_equiv_pos_as_xyz
'x, y, z'
'-x+1/2, y+1/2, -z+1/2'
'-x, -y, -z'
'x-1/2, -y-1/2, z-1/2'

loop_
_atom_site_type_symbol
_atom_site_label
_atom_site_fract_x
_atom_site_fract_y
_atom_site_fract_z
_atom_site_U_iso_or_equiv
_atom_site_adp_type
_atom_site_calc_flag
_atom_site_occupancy
C C1 1.2708(2) 0.06715(12) 0.7317(2) 0.0593(5) Uani d 1
H H1A 1.320(3) 0.0156(15) 0.745(2) 0.080(7) Uiso d 1
H H1B 1.337(3) 0.1115(18) 0.710(3) 0.106(9) Uiso d 1
H H1C 1.251(3) 0.0836(17) 0.816(3) 0.099(9) Uiso d 1
C C2 1.03936(15) 0.12050(8) 0.57734(13) 0.0314(3) Uani d 1
C C3 0.99091(15) 0.26761(8) 0.57532(13) 0.0327(3) Uani d 1
H H3 0.8957(17) 0.2465(9) 0.5198(15) 0.035(4) Uiso d 1
C C4 0.96298(15) 0.31746(8) 0.68567(13) 0.0321(3) Uani d 1
C C5 1.07704(16) 0.33658(8) 0.79687(14) 0.0359(3) Uani d 1
C C6 1.0518(2) 0.38032(10) 0.90235(16) 0.0470(4) Uani d 1
H H6 1.135(2) 0.3905(12) 0.980(2) 0.060(5) Uiso d 1
C C7 0.9137(2) 0.40701(11) 0.89436(17) 0.0508(4) Uani d 1
H H7 0.899(2) 0.4369(13) 0.967(2) 0.064(6) Uiso d 1
C C8 0.79352(18) 0.39294(9) 0.78036(17) 0.0437(4) Uani d 1
C C9 0.6504(2) 0.42408(12) 0.7686(2) 0.0589(5) Uani d 1
H H9 0.642(2) 0.4532(15) 0.844(2) 0.078(7) Uiso d 1
C C10 0.5367(2) 0.41246(15) 0.6580(3) 0.0711(6) Uani d 1
H H10 0.439(3) 0.4357(15) 0.652(2) 0.086(7) Uiso d 1
C C11 0.5596(2) 0.36919(13) 0.5522(2) 0.0657(5) Uani d 1
H H11 0.480(3) 0.3605(14) 0.472(2) 0.077(7) Uiso d 1
C C12 0.69555(17) 0.33750(10) 0.55943(18) 0.0465(4) Uani d 1
H H12 0.710(2) 0.3085(11) 0.4845(18) 0.051(5) Uiso d 1
C C13 0.81801(16) 0.34785(8) 0.67437(14) 0.0356(3) Uani d 1
C C14 1.05820(16) 0.31507(8) 0.48355(14) 0.0358(3) Uani d 1
C C15 1.0788(3) 0.27646(11) 0.3745(2) 0.0646(6) Uani d 1
H H15 1.060(3) 0.2207(16) 0.366(2) 0.086(7) Uiso d 1
C C16 1.1373(3) 0.31706(13) 0.2877(2) 0.0774(7) Uani d 1
H H16 1.150(3) 0.2904(18) 0.209(3) 0.113(9) Uiso d 1
C C17 1.1757(2) 0.39716(12) 0.3077(2) 0.0596(5) Uani d 1
H H17 1.223(2) 0.4255(14) 0.249(2) 0.078(7) Uiso d 1
C C18 1.1536(2) 0.43642(11) 0.41359(18) 0.0540(4) Uani d 1
H H18 1.180(2) 0.4927(15) 0.431(2) 0.078(6) Uiso d 1
C C19 1.09456(19) 0.39581(9) 0.50039(17) 0.0448(4) Uani d 1
H H19 1.077(2) 0.4239(13) 0.574(2) 0.069(6) Uiso d 1
N N1 1.13332(14) 0.05972(7) 0.62789(13) 0.0414(3) Uani d 1
H H1D 1.1066(19) 0.0113(11) 0.5928(17) 0.048(5) Uiso d 1
N N2 1.07799(14) 0.19482(7) 0.62622(12) 0.0379(3) Uani d 1
H H2A 1.163(2) 0.2023(11) 0.6828(18) 0.050(5) Uiso d 1
O O1 0.92115(11) 0.10606(6) 0.48890(11) 0.0423(3) Uani d 1
O O2 1.21690(12) 0.31167(7) 0.80280(11) 0.0450(3) Uani d 1
H H2B 1.283(2) 0.3362(13) 0.867(2) 0.070(6) Uiso d 1

loop_
_atom_site_aniso_label
_atom_site_aniso_U_11
_atom_site_aniso_U_22
_atom_site_aniso_U_33
_atom_site_aniso_U_12
_atom_site_aniso_U_13
_atom_site_aniso_U_23
C1 0.0513(10) 0.0398(9) 0.0637(12) 0.0112(8) -0.0186(9) -0.0041(9)
C2 0.0345(7) 0.0233(6) 0.0307(7) -0.0010(5) 0.0010(5) 0.0017(5)
C3 0.0322(7) 0.0221(6) 0.0346(7) 0.0010(5) -0.0043(5) -0.0011(5)
C4 0.0353(7) 0.0230(6) 0.0327(7) -0.0024(5) 0.0021(5) 0.0024(5)
C5 0.0380(7) 0.0282(6) 0.0354(7) -0.0011(5) 0.0015(6) 0.0011(6)
C6 0.0565(10) 0.0445(9) 0.0340(8) -0.0041(7) 0.0040(7) -0.0047(7)
C7 0.0657(11) 0.0495(10) 0.0416(9) -0.0014(8) 0.0229(8) -0.0042(7)
C8 0.0473(9) 0.0380(8) 0.0506(9) -0.0019(6) 0.0218(7) 0.0074(7)
C9 0.0561(11) 0.0586(11) 0.0723(13) 0.0053(9) 0.0347(10) 0.0077(10)
C10 0.0438(10) 0.0768(14) 0.0970(17) 0.0131(10) 0.0274(11) 0.0125(12)
C11 0.0369(9) 0.0717(13) 0.0778(14) 0.0061(9) 0.0004(9) 0.0073(11)
C12 0.0374(8) 0.0438(8) 0.0517(10) 0.0017(7) 0.0029(7) 0.0056(8)
C13 0.0361(7) 0.0276(7) 0.0413(8) -0.0030(5) 0.0086(6) 0.0069(6)
C14 0.0377(7) 0.0273(7) 0.0364(7) 0.0055(5) 0.0017(6) -0.0002(6)
C15 0.1063(17) 0.0313(8) 0.0676(12) 0.0073(9) 0.0434(12) -0.0043(8)
C16 0.126(2) 0.0517(11) 0.0755(14) 0.0167(12) 0.0621(15) 0.0017(10)
C17 0.0658(12) 0.0556(11) 0.0645(12) 0.0081(9) 0.0303(10) 0.0132(9)
C18 0.0647(11) 0.0395(9) 0.0544(10) -0.0099(8) 0.0122(8) 0.0039(8)
C19 0.0589(10) 0.0317(7) 0.0400(8) -0.0053(7) 0.0088(7) -0.0037(6)
N1 0.0422(7) 0.0226(6) 0.0453(7) 0.0027(5) -0.0086(5) -0.0023(5)
N2 0.0365(6) 0.0229(5) 0.0409(7) 0.0019(5) -0.0092(5) -0.0018(5)
O1 0.0386(5) 0.0253(5) 0.0473(6) -0.0005(4) -0.0116(5) -0.0016(4)
O2 0.0351(6) 0.0416(6) 0.0449(6) 0.0018(4) -0.0087(5) -0.0109(5)

loop_
_atom_type_symbol
_atom_type_description
_atom_type_scat_dispersion_real
_atom_type_scat_dispersion_imag
_atom_type_scat_source
C C 0.0033 0.0016 'International Tables Vol C Tables 4.2.6.8 and 6.1.1.4'
H H 0 0 'International Tables Vol C Tables 4.2.6.8 and 6.1.1.4'
N N 0.0061 0.0033 'International Tables Vol C Tables 4.2.6.8 and 6.1.1.4'
O O 0.0106 0.006 'International Tables Vol C Tables 4.2.6.8 and 6.1.1.4'

loop_
_geom_angle_atom_site_label_1
_geom_angle_atom_site_label_2
_geom_angle_atom_site_label_3
_geom_angle
N1 C1 H1A 109.1(13)
N1 C1 H1B 111.0(15)
H1A C1 H1B 111(2)
N1 C1 H1C 109.7(15)
H1A C1 H1C 109(2)
H1B C1 H1C 107(2)
O1 C2 N2 123.02(12)
O1 C2 N1 119.67(12)
N2 C2 N1 117.31(12)
N2 C3 C4 111.65(11)
N2 C3 C14 111.19(12)
C4 C3 C14 114.34(11)
N2 C3 H3 104.1(9)
C4 C3 H3 108.5(9)
C14 C3 H3 106.3(9)
C5 C4 C13 118.61(13)
C5 C4 C3 120.89(12)
C13 C4 C3 120.47(12)
O2 C5 C4 118.12(13)
O2 C5 C6 120.40(13)
C4 C5 C6 121.49(14)
C7 C6 C5 120.19(15)
C7 C6 H6 121.3(12)
C5 C6 H6 118.5(12)
C6 C7 C8 121.06(16)
C6 C7 H7 118.9(12)
C8 C7 H7 120.0(12)
C7 C8 C9 121.38(17)
C7 C8 C13 118.96(15)
C9 C8 C13 119.65(16)
C10 C9 C8 121.3(2)
C10 C9 H9 123.4(14)
C8 C9 H9 115.3(14)
C9 C10 C11 119.74(18)
C9 C10 H10 119.6(14)
C11 C10 H10 120.7(14)
C12 C11 C10 121.03(19)
C12 C11 H11 117.7(14)
C10 C11 H11 121.3(14)
C11 C12 C13 121.04(19)
C11 C12 H12 119.8(11)
C13 C12 H12 119.1(11)
C12 C13 C8 117.27(14)
C12 C13 C4 123.15(14)
C8 C13 C4 119.55(13)
C19 C14 C15 117.65(16)
C19 C14 C3 123.41(14)
C15 C14 C3 118.88(14)
C16 C15 C14 121.03(18)
C16 C15 H15 120.9(15)
C14 C15 H15 117.9(15)
C17 C16 C15 120.4(2)
C17 C16 H16 118.0(17)
C15 C16 H16 121.5(18)
C18 C17 C16 119.23(19)
C18 C17 H17 120.2(14)
C16 C17 H17 120.6(14)
C17 C18 C19 120.38(17)
C17 C18 H18 121.5(13)
C19 C18 H18 118.1(13)
C14 C19 C18 121.27(16)
C14 C19 H19 118.4(13)
C18 C19 H19 120.3(13)
C2 N1 C1 125.63(13)
C2 N1 H1D 115.8(11)
C1 N1 H1D 118.6(11)
C2 N2 C3 123.37(11)
C2 N2 H2A 119.6(12)
C3 N2 H2A 116.5(12)
C5 O2 H2B 110.5(14)

loop_
_geom_bond_atom_site_label_1
_geom_bond_atom_site_label_2
_geom_bond_distance
C1 N1 1.440(2)
C1 H1A 0.96(2)
C1 H1B 1.03(3)
C1 H1C 1.01(3)
C2 O1 1.2523(16)
C2 N2 1.3428(17)
C2 N1 1.3447(17)
C3 N2 1.4693(16)
C3 C4 1.518(2)
C3 C14 1.529(2)
C3 H3 0.983(16)
C4 C5 1.3798(19)
C4 C13 1.432(2)
C5 O2 1.3698(18)
C5 C6 1.411(2)
C6 C7 1.358(3)
C6 H6 0.97(2)
C7 C8 1.413(2)
C7 H7 0.96(2)
C8 C9 1.419(2)
C8 C13 1.424(2)
C9 C10 1.352(3)
C9 H9 0.95(2)
C10 C11 1.401(3)
C10 H10 0.98(2)
C11 C12 1.370(3)
C11 H11 0.97(2)
C12 C13 1.423(2)
C12 H12 0.971(19)
C14 C19 1.378(2)
C14 C15 1.385(2)
C15 C16 1.380(3)
C15 H15 0.94(3)
C16 C17 1.374(3)
C16 H16 0.99(3)
C17 C18 1.366(3)
C17 H17 0.99(2)
C18 C19 1.384(3)
C18 H18 0.97(2)
C19 H19 0.97(2)
N1 H1D 0.889(19)
N2 H2A 0.859(19)
O2 H2B 0.88(2)

loop_
_geom_torsion_atom_site_label_1
_geom_torsion_atom_site_label_2
_geom_torsion_atom_site_label_3
_geom_torsion_atom_site_label_4
_geom_torsion
N2 C3 C4 C5 48.60(17)
C14 C3 C4 C5 -78.72(15)
N2 C3 C4 C13 -133.44(13)
C14 C3 C4 C13 99.24(14)
C13 C4 C5 O2 -175.81(12)
C3 C4 C5 O2 2.19(19)
C13 C4 C5 C6 4.4(2)
C3 C4 C5 C6 -177.63(13)
O2 C5 C6 C7 178.00(15)
C4 C5 C6 C7 -2.2(2)
C5 C6 C7 C8 -1.1(3)
C6 C7 C8 C9 -176.84(16)
C6 C7 C8 C13 1.9(2)
C7 C8 C9 C10 178.11(18)
C13 C8 C9 C10 -0.6(3)
C8 C9 C10 C11 -0.3(3)
C9 C10 C11 C12 0.7(3)
C10 C11 C12 C13 -0.3(3)
C11 C12 C13 C8 -0.6(2)
C11 C12 C13 C4 -178.58(16)
C7 C8 C13 C12 -177.75(15)
C9 C8 C13 C12 1.0(2)
C7 C8 C13 C4 0.3(2)
C9 C8 C13 C4 179.12(14)
C5 C4 C13 C12 174.57(14)
C3 C4 C13 C12 -3.4(2)
C5 C4 C13 C8 -3.42(19)
C3 C4 C13 C8 178.57(12)
N2 C3 C14 C19 -125.95(15)
C4 C3 C14 C19 1.61(19)
N2 C3 C14 C15 56.72(19)
C4 C3 C14 C15 -175.72(15)
C19 C14 C15 C16 1.6(3)
C3 C14 C15 C16 179.1(2)
C14 C15 C16 C17 -0.4(4)
C15 C16 C17 C18 -0.8(4)
C16 C17 C18 C19 0.6(3)
C15 C14 C19 C18 -1.8(3)
C3 C14 C19 C18 -179.18(15)
C17 C18 C19 C14 0.7(3)
O1 C2 N1 C1 -178.43(18)
N2 C2 N1 C1 1.1(3)
O1 C2 N2 C3 -4.2(2)
N1 C2 N2 C3 176.25(14)
C4 C3 N2 C2 130.41(14)
C14 C3 N2 C2 -100.59(16)

loop_
_cod_related_entry_id
_cod_related_entry_database
_cod_related_entry_code
1 ChemSpider 11158982
